data_7127170
loop_
_publ_author_name
'Prodius, Denis'
'Klocke, Matthew'
'Smetana, Volodymyr'
'Alammar, Tarek'
'Perez Garcia, Marilu'
'Windus, Theresa L.'
'Nlebedim, Ikenna C.'
'Mudring, Anja-Verena'

_publ_section_title
;
 Rationally designed rare earth separation by selective oxalate
 solubilization.
;
_journal_issue 77
_journal_name_full 'Chemical communications (Cambridge, England)'
_journal_page_first 11386
_journal_page_last 11389
_journal_paper_doi 10.1039/d0cc02270e
_journal_volume 56
_journal_year 2020
_chemical_formula_sum 'C24 H28 Lu N8 O18'
_chemical_formula_weight 891.51
_space_group_IT_number 9
_space_group_name_Hall 'C -2yc'
_space_group_name_H-M_alt 'C 1 c 1'
_symmetry_cell_setting monoclinic
_symmetry_space_group_name_H-M 'C 1 c 1'
_atom_sites_solution_hydrogens geom
_atom_sites_solution_primary direct
_atom_sites_solution_secondary difmap
_audit_creation_method SHELXL-97
_audit_update_record
;
2019-02-19 deposited with the CCDC.	2020-08-18 downloaded from the CCDC.
;
_cell_angle_alpha 90.00
_cell_angle_beta 98.384(5)
_cell_angle_gamma 90.00
_cell_formula_units_Z 4
_cell_length_a 12.038(5)
_cell_length_b 17.562(5)
_cell_length_c 18.345(7)
_cell_measurement_reflns_used 62090
_cell_measurement_temperature 296(2)
_cell_measurement_theta_max 32.02
_cell_measurement_theta_min 4.41
_cell_volume 3837(2)
_computing_structure_refinement 'SHELXL-97 (Sheldrick, 2008)'
_computing_structure_solution 'SHELXS-97 (Sheldrick, 2008)'
_diffrn_ambient_temperature 296(2)
_diffrn_measured_fraction_theta_full 0.98
_diffrn_measured_fraction_theta_max 0.98
_diffrn_measurement_device_type 'Bruker CCD'
_diffrn_radiation_monochromator graphite
_diffrn_radiation_source 'fine-focus sealed tube'
_diffrn_radiation_type MoK\a
_diffrn_radiation_wavelength 0.71073
_diffrn_reflns_av_R_equivalents 0.0315
_diffrn_reflns_av_sigmaI/netI 0.0258
_diffrn_reflns_limit_h_max 17
_diffrn_reflns_limit_h_min -17
_diffrn_reflns_limit_k_max 25
_diffrn_reflns_limit_k_min -26
_diffrn_reflns_limit_l_max 27
_diffrn_reflns_limit_l_min -27
_diffrn_reflns_number 62090
_diffrn_reflns_theta_full 32.02
_diffrn_reflns_theta_max 32.02
_diffrn_reflns_theta_min 4.41
_exptl_absorpt_coefficient_mu 2.652
_exptl_absorpt_correction_T_max 0.18
_exptl_absorpt_correction_T_min 0.11
_exptl_absorpt_correction_type empirical
_exptl_absorpt_process_details 'Blessing, 1995'
_exptl_crystal_density_diffrn 1.543
_exptl_crystal_density_method 'not measured'
_exptl_crystal_description 'irregular fragment'
_exptl_crystal_F_000 1772
_exptl_crystal_size_max 0.1
_exptl_crystal_size_mid 0.1
_exptl_crystal_size_min 0.1
_refine_diff_density_max 2.280
_refine_diff_density_min -0.603
_refine_diff_density_rms 0.151
_refine_ls_abs_structure_details 'Flack H D (1983), Acta Cryst. A39, 876-881'
_refine_ls_abs_structure_Flack 0.00
_refine_ls_extinction_method none
_refine_ls_goodness_of_fit_ref 1.071
_refine_ls_hydrogen_treatment mixed
_refine_ls_matrix_type full
_refine_ls_number_parameters 460
_refine_ls_number_reflns 12745
_refine_ls_number_restraints 6
_refine_ls_restrained_S_all 1.082
_refine_ls_R_factor_all 0.0520
_refine_ls_R_factor_gt 0.0415
_refine_ls_shift/su_max 0.017
_refine_ls_shift/su_mean 0.002
_refine_ls_structure_factor_coef Fsqd
_refine_ls_weighting_details 'calc w=1/[\s^2^(Fo^2^)+(0.0786P)^2^+5.1309P] where P=(Fo^2^+2Fc^2^)/3'
_refine_ls_weighting_scheme calc
_refine_ls_wR_factor_gt 0.1176
_refine_ls_wR_factor_ref 0.1255
_reflns_number_gt 10730
_reflns_number_total 12745
_reflns_threshold_expression >2sigma(I)
_cod_data_source_file d0cc02270e2.cif
_cod_data_source_block 22_in_cc
_cod_depositor_comments 'Adding full bibliography for 7127165--7127177.cif.'
_cod_original_cell_volume 3837(3)
_cod_original_sg_symbol_H-M Cc
_cod_database_code 7127170

loop_
_symmetry_equiv_pos_as_xyz
'x, y, z'
'x, -y, z+1/2'
'x+1/2, y+1/2, z'
'x+1/2, -y+1/2, z+1/2'

loop_
_atom_site_label
_atom_site_type_symbol
_atom_site_fract_x
_atom_site_fract_y
_atom_site_fract_z
_atom_site_U_iso_or_equiv
_atom_site_adp_type
_atom_site_occupancy
_atom_site_symmetry_multiplicity
_atom_site_calc_flag
_atom_site_refinement_flags
_atom_site_disorder_assembly
_atom_site_disorder_group
Lu1 Lu 0.16457(10) 0.124668(8) 0.37264(7) 0.03479(6) Uani 1 1 d . . .
O1 O 0.2338(7) 0.2325(4) 0.3236(5) 0.059(2) Uani 1 1 d . . .
O2 O 0.2420(6) 0.0195(4) 0.4384(4) 0.0564(17) Uani 1 1 d . . .
O3 O 0.0870(5) 0.0191(3) 0.3097(3) 0.0426(13) Uani 1 1 d . . .
O4 O 0.0911(5) 0.2297(3) 0.4256(4) 0.0415(13) Uani 1 1 d . . .
O5 O 0.0202(5) 0.0968(3) 0.4466(3) 0.0459(14) Uani 1 1 d . . .
O6 O 0.4448(12) 0.1266(5) 0.2412(7) 0.062(3) Uani 1 1 d . . .
O7 O 0.2984(5) 0.0868(3) 0.3067(3) 0.0448(14) Uani 1 1 d . . .
O8 O -0.1141(12) 0.1381(6) 0.4949(8) 0.072(3) Uani 1 1 d . . .
O9 O 0.3104(7) 0.1590(4) 0.4584(5) 0.0604(19) Uani 1 1 d . . .
O10 O 0.0194(7) 0.1589(3) 0.2813(4) 0.0543(16) Uani 1 1 d . . .
O11 O -0.0471(6) 0.2803(4) 0.4796(4) 0.0598(18) Uani 1 1 d . . .
C1 C 0.3595(7) 0.1467(5) 0.2772(4) 0.0323(15) Uani 1 1 d . . .
C2 C 0.3320(10) 0.0275(6) 0.4734(7) 0.066(3) Uani 1 1 d . . .
O12 O 0.3668(9) 0.2803(4) 0.2703(6) 0.082(3) Uani 1 1 d . . .
C3 C -0.0387(13) 0.1399(9) 0.4672(9) 0.065(4) Uani 1 1 d . . .
O13 O 0.4020(7) -0.0284(5) 0.5053(6) 0.078(2) Uani 1 1 d . . .
C4 C -0.0005(9) 0.2295(6) 0.4581(6) 0.053(2) Uani 1 1 d . . .
C5 C 0.3187(8) 0.2240(4) 0.2902(4) 0.0355(16) Uani 1 1 d . . .
C6 C -0.0327(9) 0.1116(7) 0.2438(6) 0.052(2) Uani 1 1 d . . .
C7 C -0.0062(8) 0.0249(4) 0.2637(5) 0.0458(19) Uani 1 1 d . . .
O14 O -0.0514(7) -0.0251(4) 0.2309(5) 0.079(3) Uani 1 1 d . . .
C8 C 0.3880(8) 0.1079(6) 0.4824(6) 0.0471(19) Uani 1 1 d . . .
O15 O 0.4859(7) 0.1178(4) 0.5086(6) 0.083(3) Uani 1 1 d . . .
O16 O -0.1031(13) 0.1247(4) 0.1912(8) 0.131(6) Uani 1 1 d . . .
N1 N 0.2860(10) 0.2388(6) 0.0617(6) 0.065(2) Uani 1 1 d . . .
H1 H 0.3320 0.2643 0.0395 0.200 Uiso 1 1 calc . . .
C9 C 0.1652(8) 0.1950(7) 0.1300(5) 0.066(2) Uani 1 1 d D . .
H9 H 0.1130 0.1923 0.1626 0.200 Uiso 1 1 calc . . .
C10 C 0.2745(9) 0.1620(6) 0.0612(4) 0.066(2) Uani 1 1 d . . .
H10 H 0.3123 0.1290 0.0337 0.200 Uiso 1 1 calc . . .
C11 C 0.2082(13) 0.2696(7) 0.1055(8) 0.093(4) Uani 1 1 d D . .
H11 H 0.1900 0.3196 0.1155 0.200 Uiso 1 1 calc . . .
C12 C 0.1736(12) 0.0584(8) 0.1189(7) 0.094(3) Uani 1 1 d . . .
H12A H 0.2202 0.0255 0.0945 0.200 Uiso 1 1 calc . . .
H12B H 0.0961 0.0492 0.1001 0.200 Uiso 1 1 calc . . .
H12C H 0.1864 0.0484 0.1709 0.200 Uiso 1 1 calc . . .
N2 N 0.2021(9) 0.1401(8) 0.1052(7) 0.109(5) Uani 1 1 d D . .
N3 N 0.3416(6) 0.0625(3) 0.7950(4) 0.0648(19) Uani 1 1 d . . .
H3 H 0.3445 0.0136 0.7934 0.200 Uiso 1 1 calc . . .
C13 C 0.2779(10) 0.1098(5) 0.8307(5) 0.069(2) Uani 1 1 d . . .
H13 H 0.2260 0.0931 0.8600 0.200 Uiso 1 1 calc . . .
C14 C 0.2417(11) 0.2499(6) 0.8472(6) 0.081(3) Uani 1 1 d . . .
H14A H 0.2730 0.2955 0.8296 0.200 Uiso 1 1 calc . . .
H14B H 0.2537 0.2498 0.9001 0.200 Uiso 1 1 calc . . .
H14C H 0.1626 0.2482 0.8298 0.200 Uiso 1 1 calc . . .
N4 N 0.2982(6) 0.1808(3) 0.8190(3) 0.0560(14) Uani 1 1 d . . .
C15 C 0.3812(9) 0.1778(7) 0.7774(7) 0.095(4) Uani 1 1 d D . .
H15 H 0.4200 0.2190 0.7618 0.200 Uiso 1 1 calc . . .
C16 C 0.3956(6) 0.1130(4) 0.7644(4) 0.0540(16) Uani 1 1 d D . .
H16 H 0.4454 0.0990 0.7325 0.200 Uiso 1 1 calc . . .
N5 N 0.1477(16) 0.3803(4) 0.3728(15) 0.129(8) Uani 1 1 d . . .
H5 H 0.1414 0.3317 0.3677 0.200 Uiso 1 1 calc . . .
N6 N 0.1892(6) 0.4906(4) 0.3482(4) 0.0497(14) Uani 1 1 d . . .
C17 C 0.0895(14) 0.4201(10) 0.4233(16) 0.152(10) Uani 1 1 d . . .
H17 H 0.0495 0.4034 0.4600 0.200 Uiso 1 1 calc . . .
C18 C 0.1153(13) 0.4987(9) 0.3968(10) 0.099(5) Uani 1 1 d . . .
H18 H 0.0859 0.5444 0.4112 0.200 Uiso 1 1 calc . . .
C19 C 0.2215(11) 0.5697(6) 0.3170(8) 0.095(3) Uani 1 1 d . . .
H19A H 0.1871 0.6098 0.3413 0.200 Uiso 1 1 calc . . .
H19B H 0.1956 0.5718 0.2650 0.200 Uiso 1 1 calc . . .
H19C H 0.3016 0.5758 0.3256 0.200 Uiso 1 1 calc . . .
C20 C 0.2145(10) 0.4218(8) 0.3322(5) 0.080(4) Uani 1 1 d . . .
H20 H 0.2644 0.4048 0.3016 0.200 Uiso 1 1 calc . . .
C21 C 0.0413(8) 0.2234(7) 0.6815(5) 0.055(2) Uani 1 1 d . . .
H21 H -0.0141 0.2256 0.7118 0.200 Uiso 1 1 calc . . .
C22 C 0.0882(12) 0.2788(9) 0.6567(6) 0.096(5) Uani 1 1 d . . .
H22 H 0.0738 0.3298 0.6651 0.200 Uiso 1 1 calc . . .
N7 N 0.0867(11) 0.1576(6) 0.6556(5) 0.092(4) Uani 1 1 d . . .
H7 H 0.0581 0.1129 0.6579 0.200 Uiso 1 1 calc . . .
C23 C 0.1763(19) 0.1717(12) 0.6279(15) 0.257(19) Uani 1 1 d D . .
H23 H 0.2334 0.1390 0.6186 0.400 Uiso 1 1 calc . . .
N8 N 0.1639(6) 0.2519(4) 0.6151(4) 0.0553(15) Uani 1 1 d D . .
C24 C 0.2371(9) 0.3031(9) 0.5722(6) 0.092(3) Uani 1 1 d . . .
H24A H 0.2836 0.2717 0.5462 0.200 Uiso 1 1 calc . . .
H24B H 0.2838 0.3353 0.6062 0.200 Uiso 1 1 calc . . .
H24C H 0.1894 0.3340 0.5376 0.200 Uiso 1 1 calc . . .
O1W O 0.5798(6) 0.0340(4) 0.1095(5) 0.0849(19) Uani 1 1 d . . .
O2W O 0.3000(7) 0.5181(6) 0.5918(5) 0.110(3) Uani 1 1 d . . .

loop_
_atom_site_aniso_label
_atom_site_aniso_U_11
_atom_site_aniso_U_22
_atom_site_aniso_U_33
_atom_site_aniso_U_23
_atom_site_aniso_U_13
_atom_site_aniso_U_12
Lu1 0.03899(9) 0.02246(7) 0.04502(9) -0.00052(13) 0.01320(6) 0.00031(13)
O1 0.078(5) 0.031(3) 0.078(5) -0.001(3) 0.049(4) -0.007(3)
O2 0.054(4) 0.038(3) 0.069(4) 0.004(3) -0.015(3) -0.004(3)
O3 0.048(3) 0.025(2) 0.057(3) -0.007(2) 0.013(3) 0.003(2)
O4 0.042(3) 0.032(3) 0.055(3) -0.003(2) 0.022(3) -0.006(2)
O5 0.056(3) 0.0189(19) 0.071(3) -0.004(2) 0.039(3) 0.0091(19)
O6 0.069(5) 0.052(5) 0.075(5) -0.007(3) 0.047(4) 0.006(3)
O7 0.058(3) 0.024(2) 0.062(3) 0.0046(19) 0.038(3) -0.0059(19)
O8 0.076(6) 0.040(3) 0.115(8) 0.021(4) 0.062(5) 0.005(3)
O9 0.056(4) 0.032(4) 0.088(5) -0.002(3) -0.009(4) -0.003(3)
O10 0.068(5) 0.035(4) 0.056(3) 0.008(3) -0.002(3) 0.012(3)
O11 0.060(4) 0.056(4) 0.073(4) -0.014(3) 0.042(3) 0.011(3)
C1 0.037(3) 0.023(2) 0.043(4) 0.001(3) 0.025(3) -0.006(3)
C2 0.072(7) 0.046(5) 0.078(6) 0.012(4) 0.005(5) 0.020(4)
O12 0.099(6) 0.024(3) 0.142(7) -0.008(3) 0.081(5) -0.013(3)
C3 0.064(7) 0.064(6) 0.067(7) 0.012(5) 0.009(6) -0.022(5)
O13 0.056(4) 0.052(4) 0.123(7) 0.031(4) 0.001(4) 0.009(3)
C4 0.051(5) 0.044(5) 0.066(6) -0.002(4) 0.013(4) 0.001(4)
C5 0.046(4) 0.026(3) 0.041(3) 0.002(2) 0.028(3) -0.012(2)
C6 0.045(5) 0.056(4) 0.053(5) 0.006(4) 0.005(3) 0.010(4)
C7 0.056(5) 0.033(4) 0.044(3) -0.007(3) -0.009(3) 0.015(3)
O14 0.065(4) 0.044(3) 0.114(6) -0.014(3) -0.036(4) -0.008(3)
C8 0.043(4) 0.048(4) 0.052(5) 0.008(3) 0.013(3) -0.006(3)
O15 0.060(4) 0.068(4) 0.111(7) 0.023(3) -0.023(4) -0.029(3)
O16 0.147(12) 0.078(6) 0.139(10) 0.003(4) -0.076(9) 0.019(5)
N1 0.077(6) 0.064(5) 0.060(5) 0.013(4) 0.027(4) -0.018(4)
C9 0.041(4) 0.101(8) 0.061(4) 0.012(5) 0.026(3) -0.015(4)
C10 0.087(6) 0.072(6) 0.038(4) -0.002(3) 0.005(4) 0.007(5)
C11 0.103(10) 0.109(9) 0.076(7) -0.019(7) 0.038(6) 0.034(8)
C12 0.109(9) 0.084(8) 0.096(7) 0.007(6) 0.039(7) 0.018(7)
N2 0.063(5) 0.179(13) 0.089(7) 0.073(8) 0.028(5) -0.022(6)
N3 0.073(4) 0.031(3) 0.082(4) 0.017(3) -0.017(3) -0.021(3)
C13 0.108(7) 0.035(3) 0.063(4) 0.010(3) 0.010(4) -0.006(4)
C14 0.115(8) 0.055(5) 0.079(6) -0.009(4) 0.034(6) -0.007(5)
N4 0.075(4) 0.040(3) 0.054(3) -0.005(2) 0.013(3) -0.012(3)
C15 0.082(6) 0.103(9) 0.102(7) 0.011(6) 0.026(5) -0.055(6)
C16 0.052(3) 0.050(4) 0.060(4) 0.010(3) 0.007(3) -0.022(3)
N5 0.107(14) 0.045(4) 0.198(12) 0.043(7) -0.105(11) -0.043(6)
N6 0.048(4) 0.031(3) 0.067(4) 0.001(2) 0.001(3) -0.016(2)
C17 0.075(8) 0.075(9) 0.29(3) 0.054(14) -0.038(12) -0.016(7)
C18 0.069(7) 0.091(9) 0.140(11) -0.009(8) 0.028(7) 0.042(6)
C19 0.110(9) 0.056(5) 0.124(9) 0.005(6) 0.037(7) -0.004(5)
C20 0.073(6) 0.097(8) 0.063(5) -0.039(5) -0.014(4) 0.048(6)
C21 0.036(4) 0.083(7) 0.047(4) -0.004(4) 0.013(3) 0.007(4)
C22 0.092(8) 0.143(11) 0.052(5) 0.027(6) 0.009(5) -0.055(8)
N7 0.136(10) 0.079(6) 0.055(5) 0.014(5) -0.006(5) -0.050(6)
C23 0.19(2) 0.44(4) 0.16(2) 0.05(3) 0.075(19) 0.24(3)
N8 0.059(4) 0.062(4) 0.047(3) -0.010(3) 0.018(3) -0.004(3)
C24 0.076(6) 0.135(10) 0.071(5) -0.032(6) 0.028(5) -0.027(6)
O1W 0.075(4) 0.064(4) 0.114(6) -0.005(4) 0.009(4) -0.012(3)
O2W 0.072(5) 0.145(9) 0.104(6) 0.021(6) -0.015(4) -0.005(5)

loop_
_atom_type_symbol
_atom_type_description
_atom_type_scat_dispersion_real
_atom_type_scat_dispersion_imag
_atom_type_scat_source
C C 0.0033 0.0016 'International Tables Vol C Tables 4.2.6.8 and 6.1.1.4'
H H 0.0000 0.0000 'International Tables Vol C Tables 4.2.6.8 and 6.1.1.4'
N N 0.0061 0.0033 'International Tables Vol C Tables 4.2.6.8 and 6.1.1.4'
O O 0.0106 0.0060 'International Tables Vol C Tables 4.2.6.8 and 6.1.1.4'
Lu Lu -0.4720 5.8584 'International Tables Vol C Tables 4.2.6.8 and 6.1.1.4'

loop_
_geom_angle_atom_site_label_1
_geom_angle_atom_site_label_2
_geom_angle_atom_site_label_3
_geom_angle
_geom_angle_site_symmetry_1
_geom_angle_site_symmetry_3
_geom_angle_publ_flag
O9 Lu1 O7 84.7(3) . . ?
O9 Lu1 O3 141.1(2) . . ?
O7 Lu1 O3 76.3(2) . . ?
O9 Lu1 O1 76.4(3) . . ?
O7 Lu1 O1 72.8(2) . . ?
O3 Lu1 O1 127.4(3) . . ?
O9 Lu1 O4 78.6(2) . . ?
O7 Lu1 O4 143.72(19) . . ?
O3 Lu1 O4 134.2(2) . . ?
O1 Lu1 O4 72.04(14) . . ?
O9 Lu1 O10 149.44(14) . . ?
O7 Lu1 O10 102.2(3) . . ?
O3 Lu1 O10 68.8(2) . . ?
O1 Lu1 O10 77.4(3) . . ?
O4 Lu1 O10 78.6(2) . . ?
O9 Lu1 O2 68.8(2) . . ?
O7 Lu1 O2 77.3(2) . . ?
O3 Lu1 O2 73.98(12) . . ?
O1 Lu1 O2 135.6(3) . . ?
O4 Lu1 O2 124.3(3) . . ?
O10 Lu1 O2 141.6(2) . . ?
O9 Lu1 O5 102.3(3) . . ?
O7 Lu1 O5 151.08(15) . . ?
O3 Lu1 O5 81.1(2) . . ?
O1 Lu1 O5 136.0(2) . . ?
O4 Lu1 O5 64.84(19) . . ?
O10 Lu1 O5 86.0(3) . . ?
O2 Lu1 O5 79.3(2) . . ?
C5 O1 Lu1 116.9(5) . . ?
C2 O2 Lu1 116.9(7) . . ?
C7 O3 Lu1 120.5(5) . . ?
C4 O4 Lu1 125.3(5) . . ?
C3 O5 Lu1 126.0(8) . . ?
C1 O7 Lu1 115.7(5) . . ?
C8 O9 Lu1 119.3(6) . . ?
C6 O10 Lu1 120.8(6) . . ?
O6 C1 O7 117.6(8) . . ?
O6 C1 C5 128.0(6) . . ?
O7 C1 C5 114.4(6) . . ?
O2 C2 O13 127.2(10) . . ?
O2 C2 C8 120.7(9) . . ?
O13 C2 C8 112.0(10) . . ?
O8 C3 O5 136.7(15) . . ?
O8 C3 C4 109.5(14) . . ?
O5 C3 C4 113.7(12) . . ?
O11 C4 O4 128.9(10) . . ?
O11 C4 C3 123.0(10) . . ?
O4 C4 C3 108.1(9) . . ?
O12 C5 O1 119.6(8) . . ?
O12 C5 C1 120.7(7) . . ?
O1 C5 C1 119.7(6) . . ?
O10 C6 O16 125.0(11) . . ?
O10 C6 C7 117.6(9) . . ?
O16 C6 C7 117.4(10) . . ?
O14 C7 O3 124.9(7) . . ?
O14 C7 C6 123.1(8) . . ?
O3 C7 C6 110.3(7) . . ?
O15 C8 O9 129.1(10) . . ?
O15 C8 C2 123.2(9) . . ?
O9 C8 C2 107.7(9) . . ?
C10 N1 C11 107.8(9) . . ?
N2 C9 C11 115.5(8) . . ?
N2 C10 N1 111.1(11) . . ?
N1 C11 C9 97.0(8) . . ?
C9 N2 C10 108.4(11) . . ?
C9 N2 C12 127.3(9) . . ?
C10 N2 C12 124.3(13) . . ?
C16 N3 C13 98.4(7) . . ?
N4 C13 N3 112.0(9) . . ?
N4 C13 C16 72.8(6) . . ?
N3 C13 C16 39.2(4) . . ?
C13 N4 C15 103.2(8) . . ?
C13 N4 C14 127.5(8) . . ?
C15 N4 C14 129.3(8) . . ?
C16 C15 N4 107.3(8) . . ?
C15 C16 N3 118.7(9) . . ?
C15 C16 C13 76.4(6) . . ?
N3 C16 C13 42.4(5) . . ?
C20 N5 C17 118.1(9) . . ?
C20 N6 C18 116.5(11) . . ?
C20 N6 C19 131.8(10) . . ?
C18 N6 C19 111.5(11) . . ?
N5 C17 C18 95.5(16) . . ?
N6 C18 C17 107.5(14) . . ?
N6 C20 N5 101.4(12) . . ?
C22 C21 N7 107.7(11) . . ?
C21 C22 N8 108.1(14) . . ?
C23 N7 C21 111.7(12) . . ?
N7 C23 N8 100.4(11) . . ?
C22 N8 C23 108.3(11) . . ?
C22 N8 C24 124.2(9) . . ?
C23 N8 C24 126.8(11) . . ?

loop_
_geom_bond_atom_site_label_1
_geom_bond_atom_site_label_2
_geom_bond_distance
_geom_bond_site_symmetry_2
_geom_bond_publ_flag
Lu1 O9 2.262(8) . ?
Lu1 O7 2.251(5) . ?
Lu1 O3 2.308(6) . ?
Lu1 O1 2.305(6) . ?
Lu1 O4 2.319(6) . ?
Lu1 O10 2.317(8) . ?
Lu1 O2 2.325(6) . ?
Lu1 O5 2.407(6) . ?
O1 C5 1.274(10) . ?
O2 C2 1.185(14) . ?
O3 C7 1.306(10) . ?
O4 C4 1.327(11) . ?
O5 C3 1.139(18) . ?
O6 C1 1.347(14) . ?
O7 C1 1.433(8) . ?
O8 C3 1.10(2) . ?
O9 C8 1.322(14) . ?
O10 C6 1.196(15) . ?
O11 C4 1.153(11) . ?
C1 C5 1.474(12) . ?
C2 O13 1.369(12) . ?
C2 C8 1.564(15) . ?
O12 C5 1.228(10) . ?
C3 C4 1.655(17) . ?
C6 O16 1.210(14) . ?
C6 C7 1.587(13) . ?
C7 O14 1.155(10) . ?
C8 O15 1.219(12) . ?
N1 C10 1.354(13) . ?
N1 C11 1.427(14) . ?
C9 N2 1.180(14) . ?
C9 C11 1.501(14) . ?
C10 N2 1.329(13) . ?
C12 N2 1.506(18) . ?
N3 C16 1.277(9) . ?
N3 C13 1.361(14) . ?
C13 N4 1.295(9) . ?
C13 C16 1.998(14) . ?
C14 N4 1.519(12) . ?
N4 C15 1.343(12) . ?
C15 C16 1.181(12) . ?
N5 C20 1.38(3) . ?
N5 C17 1.42(4) . ?
N6 C20 1.290(13) . ?
N6 C18 1.357(14) . ?
N6 C19 1.572(12) . ?
C17 C18 1.51(2) . ?
C21 C22 1.244(15) . ?
C21 N7 1.391(16) . ?
C22 N8 1.355(16) . ?
N7 C23 1.28(2) . ?
C23 N8 1.432(19) . ?
N8 C24 1.552(14) . ?
